data_4107836
loop_
_publ_author_name
'Craig A. Parish'
'Scott K. Smith'
'Kathleen Calati'
'Deborah Zink'
'Kenneth Wilson'
'Terry Roemer'
'Bo Jiang'
'Deming Xu'
'Gerald Bills'
'Gonzalo Platas'
'Fernando Pel\'aez'
'Maria Teresa D\'iez'
'Nancy Tsou'
'Arlene E. McKeown'
'Richard G. Ball'
'Mary Ann Powles'
'Lai Yeung'
'Paul Liberator'
'Guy Harris'

_publ_section_title
;
 Isolation and Structure Elucidation of Parnafungins, Antifungal Natural
 Products that Inhibit mRNA Polyadenylation
;
_journal_name_full 'Journal of the American Chemical Society'
_journal_page_first 7060
_journal_page_last 7066
_journal_paper_doi 10.1021/ja711209p
_journal_volume 130
_journal_year 2008
_chemical_formula_moiety 'C24 H19 N O9'
_chemical_formula_sum 'C24 H19 N O9'
_chemical_formula_weight 465.40
_chemical_name_common parc0105a
_space_group_IT_number 4
_symmetry_cell_setting monoclinic
_symmetry_Int_Tables_number 4
_symmetry_space_group_name_Hall 'P 2yb'
_symmetry_space_group_name_H-M 'P 1 21 1'
_audit_creation_date 2007-12-05
_audit_creation_method cif4csd
_cell_angle_alpha 90.00
_cell_angle_beta 97.816(2)
_cell_angle_gamma 90.00
_cell_formula_units_Z 4
_cell_length_a 5.9784(9)
_cell_length_b 22.907(3)
_cell_length_c 14.639(2)
_cell_volume 1986.1(5)
_diffrn_ambient_temperature 100
_diffrn_measured_fraction_theta_full 0.981
_diffrn_measured_fraction_theta_max 0.981
_diffrn_measurement_device '\k-geometry diffractometer'
_diffrn_radiation_type 'Mo K\a'
_diffrn_reflns_av_R_equivalents 0.0455
_diffrn_reflns_av_sigmaI/netI 0.0637
_diffrn_reflns_limit_h_max 7
_diffrn_reflns_limit_h_min -7
_diffrn_reflns_limit_k_max 29
_diffrn_reflns_limit_k_min -30
_diffrn_reflns_limit_l_max 19
_diffrn_reflns_limit_l_min -19
_diffrn_reflns_number 24029
_diffrn_reflns_theta_full 28.28
_diffrn_reflns_theta_max 28.28
_diffrn_reflns_theta_min 2.27
_exptl_absorpt_coefficient_mu 0.121
_exptl_absorpt_correction_T_max 0.995
_exptl_absorpt_correction_T_min 0.953
_exptl_absorpt_correction_type multi-scan
_exptl_crystal_density_diffrn 1.556
_exptl_crystal_F_000 968
_exptl_crystal_size_max 0.400
_exptl_crystal_size_mid 0.100
_exptl_crystal_size_min 0.040
_refine_ls_abs_structure_details 'Flack H D (1983), Acta Cryst. A39, 876-881'
_refine_ls_abs_structure_Flack 1.8(8)
_refine_ls_goodness_of_fit_ref 1.015
_refine_ls_number_parameters 619
_refine_ls_number_reflns 9429
_refine_ls_R_factor_gt 0.0477
_refine_ls_wR_factor_ref 0.1192
_reflns_number_gt 7037
_reflns_number_total 9429
_cod_data_source_file ja711209p-file004.cif
_cod_data_source_block MDA048
_cod_original_cell_volume 1986.2(5)
_cod_original_sg_symbol_H-M 'P 21'
_cod_database_code 4107836

loop_
_symmetry_equiv_pos_site_id
_symmetry_equiv_pos_as_xyz
1 x,y,z
2 -x,1/2+y,-z

loop_
_atom_site_label
_atom_site_chemical_conn_number
_atom_site_type_symbol
_atom_site_occupancy
_atom_site_fract_x
_atom_site_fract_y
_atom_site_fract_z
_atom_site_U_iso_or_equiv
_atom_site_adp_type
_atom_site_calc_flag
_atom_site_refinement_flags
_atom_site_symmetry_multiplicity
O2_1 1 O 1 0.6911(4) 0.30437(10) 0.55170(14) 0.0240(5) Uani d . 1
O8_1 2 O 1 0.7531(3) 0.36697(8) 0.07473(13) 0.0169(4) Uani d . 1
O25_1 3 O 1 1.2963(3) 0.23970(9) 0.24310(14) 0.0183(4) Uani d . 1
H25_1 4 H 1 1.3402 0.2383 0.1910 0.027 Uiso calc R 1
O26_1 5 O 1 1.3135(3) 0.26448(9) 0.07571(14) 0.0207(5) Uani d . 1
O27_1 6 O 1 0.9777(3) 0.46572(9) 0.13201(14) 0.0252(5) Uani d . 1
O29_1 7 O 1 1.2726(3) 0.43675(9) 0.06449(14) 0.0241(5) Uani d . 1
O31_1 8 O 1 1.2453(3) 0.28348(9) -0.10692(13) 0.0196(5) Uani d . 1
O33_1 9 O 1 0.6039(3) 0.38113(9) -0.10060(13) 0.0278(5) Uani d . 1
H33_1 10 H 1 0.5317 0.3705 -0.0581 0.042 Uiso calc R 1
O34_1 11 O 1 0.7473(4) 0.25522(10) 0.68660(15) 0.0288(5) Uani d . 1
N3_1 12 N 1 0.8059(4) 0.31053(11) 0.47160(18) 0.0224(6) Uani d . 1
C1_1 13 C 1 0.8022(5) 0.26315(13) 0.6115(2) 0.0229(7) Uani d . 1
C4_1 14 C 1 0.6507(5) 0.31105(14) 0.3854(2) 0.0192(7) Uani d . 1
H4A_1 15 H 1 0.5568 0.3468 0.3814 0.023 Uiso calc R 1
H4B_1 16 H 1 0.5495 0.2767 0.3823 0.023 Uiso calc R 1
C5_1 17 C 1 0.7922(5) 0.30943(13) 0.3065(2) 0.0177(6) Uani d . 1
C6_1 18 C 1 0.7113(5) 0.33831(12) 0.2253(2) 0.0179(6) Uani d . 1
H6_1 19 H 1 0.5720 0.3588 0.2199 0.022 Uiso calc R 1
C7_1 20 C 1 0.8365(5) 0.33680(12) 0.1524(2) 0.0162(6) Uani d . 1
C9_1 21 C 1 0.9239(4) 0.38684(13) 0.0207(2) 0.0164(6) Uani d . 1
C10_1 22 C 1 0.7885(5) 0.41649(13) -0.0636(2) 0.0218(6) Uani d . 1
H10_1 23 H 1 0.7311 0.4551 -0.0447 0.026 Uiso calc R 1
C11_1 24 C 1 0.9367(5) 0.42573(13) -0.1382(2) 0.0228(7) Uani d . 1
H11A_1 25 H 1 1.0639 0.4517 -0.1148 0.027 Uiso calc R 1
H11B_1 26 H 1 0.8479 0.4451 -0.1918 0.027 Uiso calc R 1
C12_1 27 C 1 1.0292(5) 0.36822(13) -0.1691(2) 0.0224(7) Uani d . 1
H12A_1 28 H 1 0.9082 0.3477 -0.2096 0.027 Uiso calc R 1
H12B_1 29 H 1 1.1529 0.3765 -0.2059 0.027 Uiso calc R 1
C13_1 30 C 1 1.1163(5) 0.32908(12) -0.0907(2) 0.0164(6) Uani d . 1
C14_1 31 C 1 1.0694(4) 0.33671(12) -0.0030(2) 0.0143(6) Uani d . 1
C15_1 32 C 1 1.1536(5) 0.29936(12) 0.0751(2) 0.0166(6) Uani d . 1
C16_1 33 C 1 1.0375(5) 0.30539(12) 0.1572(2) 0.0155(6) Uani d . 1
C17_1 34 C 1 1.1122(4) 0.27378(12) 0.2386(2) 0.0160(6) Uani d . 1
C18_1 35 C 1 0.9945(5) 0.27702(13) 0.3158(2) 0.0176(6) Uani d . 1
C19_1 36 C 1 1.0677(5) 0.24695(12) 0.40447(19) 0.0162(6) Uani d . 1
C20_1 37 C 1 0.9575(5) 0.26482(12) 0.4777(2) 0.0205(7) Uani d . 1
C21_1 38 C 1 0.9765(5) 0.23775(12) 0.5628(2) 0.0187(6) Uani d . 1
C22_1 39 C 1 1.1348(5) 0.19383(13) 0.5833(2) 0.0199(6) Uani d . 1
H22_1 40 H 1 1.1556 0.1755 0.6420 0.024 Uiso calc R 1
C23_1 41 C 1 1.2615(5) 0.17769(13) 0.5151(2) 0.0196(7) Uani d . 1
H23_1 42 H 1 1.3761 0.1490 0.5285 0.024 Uiso calc R 1
C24_1 43 C 1 1.2253(5) 0.20266(12) 0.4263(2) 0.0179(6) Uani d . 1
H24_1 44 H 1 1.3103 0.1890 0.3803 0.022 Uiso calc R 1
C28_1 45 C 1 1.0578(4) 0.43411(12) 0.07966(18) 0.0164(6) Uani d . 1
C30_1 46 C 1 1.4061(5) 0.48196(14) 0.1164(2) 0.0348(8) Uani d . 1
H30A_1 47 H 1 1.3472 0.5204 0.0962 0.052 Uiso calc R 1
H30B_1 48 H 1 1.5638 0.4787 0.1056 0.052 Uiso calc R 1
H30C_1 49 H 1 1.3970 0.4771 0.1823 0.052 Uiso calc R 1
C32_1 50 C 1 1.3047(5) 0.27331(15) -0.1991(2) 0.0227(7) Uani d . 1
H32A_1 51 H 1 1.3988 0.2382 -0.1984 0.034 Uiso calc R 1
H32B_1 52 H 1 1.3884 0.3070 -0.2180 0.034 Uiso calc R 1
H32C_1 53 H 1 1.1667 0.2679 -0.2427 0.034 Uiso calc R 1
O2_2 54 O 1 0.2961(3) 0.08075(10) -0.05333(14) 0.0242(5) Uani d . 1
O8_2 55 O 1 0.2661(3) 0.03285(9) 0.42982(14) 0.0177(4) Uani d . 1
O25_2 56 O 1 -0.3009(3) 0.14989(9) 0.25523(14) 0.0190(5) Uani d . 1
H25_2 57 H 1 -0.3461 0.1510 0.3071 0.029 Uiso calc R 1
O26_2 58 O 1 -0.3156(3) 0.12561(9) 0.42415(14) 0.0198(5) Uani d . 1
O27_2 59 O 1 0.0893(3) -0.06917(9) 0.37031(14) 0.0248(5) Uani d . 1
O29_2 60 O 1 -0.1994(3) -0.05914(9) 0.45223(15) 0.0281(5) Uani d . 1
O31_2 61 O 1 -0.2890(3) 0.09820(8) 0.60190(13) 0.0199(5) Uani d . 1
O33_2 62 O 1 0.4151(3) -0.05113(8) 0.56156(13) 0.0237(4) Uani d . 1
H33_2 63 H 1 0.5011 -0.0379 0.5257 0.036 Uiso calc R 1
O34_2 64 O 1 0.2248(4) 0.12488(10) -0.19135(15) 0.0271(5) Uani d . 1
N3_2 65 N 1 0.1850(4) 0.07677(11) 0.02872(17) 0.0202(6) Uani d . 1
C1_2 66 C 1 0.1755(5) 0.11967(13) -0.1152(2) 0.0201(6) Uani d . 1
C4_2 67 C 1 0.3469(5) 0.08143(14) 0.1131(2) 0.0199(7) Uani d . 1
H4A_2 68 H 1 0.4392 0.1172 0.1116 0.024 Uiso calc R 1
H4B_2 69 H 1 0.4490 0.0472 0.1193 0.024 Uiso calc R 1
C5_2 70 C 1 0.2096(5) 0.08380(12) 0.1932(2) 0.0168(6) Uani d . 1
C6_2 71 C 1 0.2948(5) 0.05645(12) 0.2747(2) 0.0174(6) Uani d . 1
H6_2 72 H 1 0.4353 0.0365 0.2798 0.021 Uiso calc R 1
C7_2 73 C 1 0.1746(5) 0.05832(12) 0.3484(2) 0.0160(6) Uani d . 1
C9_2 74 C 1 0.1049(4) 0.00888(12) 0.4836(2) 0.0165(6) Uani d . 1
C10_2 75 C 1 0.2495(5) -0.00878(13) 0.5742(2) 0.0192(6) Uani d . 1
H10_2 76 H 1 0.3295 0.0269 0.6010 0.023 Uiso calc R 1
C11_2 77 C 1 0.1026(5) -0.03079(13) 0.6424(2) 0.0220(7) Uani d . 1
H11A_2 78 H 1 0.1982 -0.0446 0.6988 0.026 Uiso calc R 1
H11B_2 79 H 1 0.0107 -0.0641 0.6155 0.026 Uiso calc R 1
C12_2 80 C 1 -0.0519(5) 0.01807(13) 0.6668(2) 0.0243(7) Uani d . 1
H12A_2 81 H 1 -0.1820 0.0005 0.6919 0.029 Uiso calc R 1
H12B_2 82 H 1 0.0318 0.0423 0.7161 0.029 Uiso calc R 1
C13_2 83 C 1 -0.1398(5) 0.05715(13) 0.5872(2) 0.0181(6) Uani d . 1
C14_2 84 C 1 -0.0706(5) 0.05387(13) 0.5019(2) 0.0180(6) Uani d . 1
C15_2 85 C 1 -0.1528(5) 0.09130(12) 0.4248(2) 0.0154(6) Uani d . 1
C16_2 86 C 1 -0.0320(5) 0.08758(12) 0.3434(2) 0.0156(6) Uani d . 1
C17_2 87 C 1 -0.1127(4) 0.11756(13) 0.2607(2) 0.0159(6) Uani d . 1
C18_2 88 C 1 0.0046(5) 0.11441(12) 0.1842(2) 0.0155(6) Uani d . 1
C19_2 89 C 1 -0.0742(5) 0.14220(13) 0.0940(2) 0.0184(6) Uani d . 1
C20_2 90 C 1 0.0307(5) 0.12240(13) 0.02100(19) 0.0163(6) Uani d . 1
C21_2 91 C 1 0.0043(5) 0.14653(13) -0.0666(2) 0.0186(6) Uani d . 1
C22_2 92 C 1 -0.1515(5) 0.19120(13) -0.0884(2) 0.0202(6) Uani d . 1
H22_2 93 H 1 -0.1763 0.2080 -0.1483 0.024 Uiso calc R 1
C23_2 94 C 1 -0.2690(5) 0.21006(13) -0.0185(2) 0.0190(6) Uani d . 1
H23_2 95 H 1 -0.3802 0.2396 -0.0314 0.023 Uiso calc R 1
C24_2 96 C 1 -0.2277(5) 0.18657(12) 0.0707(2) 0.0180(6) Uani d . 1
H24_2 97 H 1 -0.3086 0.2018 0.1169 0.022 Uiso calc R 1
C28_2 98 C 1 0.0012(5) -0.04453(13) 0.4293(2) 0.0190(6) Uani d . 1
C30_2 99 C 1 -0.3096(6) -0.10853(15) 0.4020(3) 0.0402(9) Uani d . 1
H30A_2 100 H 1 -0.3412 -0.0989 0.3363 0.060 Uiso calc R 1
H30B_2 101 H 1 -0.4515 -0.1173 0.4257 0.060 Uiso calc R 1
H30C_2 102 H 1 -0.2102 -0.1427 0.4102 0.060 Uiso calc R 1
C32_2 103 C 1 -0.3398(5) 0.10972(14) 0.6945(2) 0.0232(7) Uani d . 1
H32A_2 104 H 1 -0.4527 0.1409 0.6924 0.035 Uiso calc R 1
H32B_2 105 H 1 -0.2017 0.1218 0.7338 0.035 Uiso calc R 1
H32C_2 106 H 1 -0.3991 0.0742 0.7197 0.035 Uiso calc R 1

loop_
_atom_site_aniso_label
_atom_site_aniso_U_11
_atom_site_aniso_U_22
_atom_site_aniso_U_33
_atom_site_aniso_U_23
_atom_site_aniso_U_13
_atom_site_aniso_U_12
O2_1 0.0293(12) 0.0261(12) 0.0180(13) 0.0021(10) 0.0079(9) 0.0061(9)
O8_1 0.0141(9) 0.0194(10) 0.0174(10) 0.0022(8) 0.0034(8) -0.0005(8)
O25_1 0.0220(11) 0.0215(11) 0.0125(11) -0.0002(9) 0.0062(9) 0.0043(9)
O26_1 0.0230(11) 0.0234(12) 0.0160(11) -0.0008(9) 0.0041(9) 0.0050(9)
O27_1 0.0225(10) 0.0274(12) 0.0272(12) -0.0094(9) 0.0083(9) -0.0022(9)
O29_1 0.0207(10) 0.0215(11) 0.0319(12) -0.0090(9) 0.0105(9) -0.0048(9)
O31_1 0.0224(10) 0.0200(10) 0.0170(11) 0.0006(8) 0.0049(8) 0.0020(8)
O33_1 0.0231(10) 0.0373(12) 0.0213(10) 0.0002(9) -0.0027(8) -0.0049(9)
O34_1 0.0325(12) 0.0362(13) 0.0199(12) -0.0012(10) 0.0110(9) -0.0007(10)
N3_1 0.0299(14) 0.0222(14) 0.0173(14) 0.0015(11) 0.0115(11) 0.0035(11)
C1_1 0.0256(15) 0.0200(15) 0.0220(18) -0.0063(13) -0.0011(13) 0.0029(13)
C4_1 0.0186(15) 0.0200(15) 0.0198(17) -0.0026(13) 0.0055(12) -0.0010(12)
C5_1 0.0166(14) 0.0190(15) 0.0179(17) -0.0059(12) 0.0040(12) -0.0057(12)
C6_1 0.0193(14) 0.0154(14) 0.0196(16) 0.0005(12) 0.0042(12) -0.0019(12)
C7_1 0.0179(14) 0.0131(14) 0.0178(16) 0.0010(11) 0.0030(11) -0.0041(11)
C9_1 0.0175(14) 0.0191(14) 0.0136(14) 0.0038(12) 0.0058(11) 0.0004(11)
C10_1 0.0236(15) 0.0198(15) 0.0208(15) -0.0003(12) -0.0009(12) 0.0017(12)
C11_1 0.0313(16) 0.0212(15) 0.0160(15) 0.0047(12) 0.0034(12) 0.0030(13)
C12_1 0.0283(16) 0.0264(16) 0.0127(15) 0.0037(13) 0.0037(12) 0.0035(13)
C13_1 0.0152(13) 0.0163(14) 0.0175(16) -0.0006(11) 0.0016(11) -0.0017(11)
C14_1 0.0148(14) 0.0141(14) 0.0135(15) 0.0011(12) -0.0001(11) -0.0017(11)
C15_1 0.0157(14) 0.0185(16) 0.0153(16) -0.0021(13) 0.0010(12) -0.0029(12)
C16_1 0.0156(14) 0.0157(14) 0.0162(16) -0.0008(12) 0.0059(11) -0.0032(11)
C17_1 0.0176(14) 0.0125(14) 0.0180(16) -0.0049(12) 0.0023(11) -0.0041(11)
C18_1 0.0233(15) 0.0142(14) 0.0154(16) -0.0025(12) 0.0027(12) -0.0043(12)
C19_1 0.0228(15) 0.0153(14) 0.0113(15) -0.0039(12) 0.0047(12) -0.0066(12)
C20_1 0.0243(16) 0.0137(14) 0.0237(18) 0.0004(13) 0.0039(13) -0.0029(12)
C21_1 0.0252(15) 0.0166(14) 0.0150(16) -0.0013(12) 0.0046(12) -0.0023(12)
C22_1 0.0256(15) 0.0199(15) 0.0149(16) -0.0001(12) 0.0052(12) -0.0041(13)
C23_1 0.0184(14) 0.0177(15) 0.0224(17) 0.0002(13) 0.0019(12) -0.0030(12)
C24_1 0.0194(14) 0.0187(15) 0.0163(16) -0.0037(13) 0.0046(12) -0.0058(12)
C28_1 0.0178(13) 0.0163(13) 0.0149(14) 0.0010(11) 0.0019(11) -0.0007(11)
C30_1 0.0219(15) 0.0297(17) 0.054(2) -0.0207(15) 0.0090(15) -0.0099(13)
C32_1 0.0273(16) 0.0277(16) 0.0146(16) -0.0040(12) 0.0083(12) 0.0023(13)
O2_2 0.0254(11) 0.0270(12) 0.0212(13) -0.0021(10) 0.0067(9) 0.0025(9)
O8_2 0.0164(10) 0.0225(10) 0.0146(11) 0.0024(8) 0.0030(8) 0.0001(8)
O25_2 0.0198(10) 0.0203(11) 0.0178(12) 0.0024(9) 0.0056(9) 0.0024(9)
O26_2 0.0199(10) 0.0246(12) 0.0156(11) 0.0032(9) 0.0054(8) 0.0025(9)
O27_2 0.0290(11) 0.0227(11) 0.0246(11) -0.0067(9) 0.0110(9) -0.0041(9)
O29_2 0.0274(11) 0.0200(11) 0.0399(13) -0.0107(9) 0.0159(10) -0.0099(9)
O31_2 0.0265(11) 0.0220(11) 0.0117(11) -0.0003(8) 0.0047(8) 0.0048(8)
O33_2 0.0242(10) 0.0228(10) 0.0250(11) 0.0044(8) 0.0067(8) 0.0065(8)
O34_2 0.0291(11) 0.0327(12) 0.0212(12) -0.0006(10) 0.0094(9) 0.0002(10)
N3_2 0.0256(14) 0.0245(14) 0.0113(14) 0.0006(11) 0.0053(11) 0.0022(11)
C1_2 0.0192(14) 0.0232(15) 0.0177(16) 0.0011(13) 0.0016(12) -0.0012(12)
C4_2 0.0147(14) 0.0259(17) 0.0198(17) -0.0001(13) 0.0050(12) -0.0021(12)
C5_2 0.0218(15) 0.0137(14) 0.0155(16) -0.0002(11) 0.0048(12) -0.0044(12)
C6_2 0.0157(14) 0.0188(14) 0.0180(16) -0.0025(12) 0.0031(11) -0.0022(11)
C7_2 0.0190(14) 0.0149(14) 0.0137(15) 0.0003(11) 0.0014(11) -0.0032(11)
C9_2 0.0147(13) 0.0177(14) 0.0174(15) 0.0005(12) 0.0034(11) -0.0025(11)
C10_2 0.0192(14) 0.0199(14) 0.0183(15) 0.0007(12) 0.0018(11) 0.0018(12)
C11_2 0.0255(15) 0.0239(16) 0.0175(16) 0.0047(13) 0.0065(12) 0.0027(12)
C12_2 0.0293(16) 0.0240(16) 0.0208(17) 0.0017(14) 0.0079(13) 0.0039(14)
C13_2 0.0168(14) 0.0171(15) 0.0197(17) -0.0004(12) 0.0005(12) -0.0034(12)
C14_2 0.0190(15) 0.0177(15) 0.0178(17) -0.0024(12) 0.0044(12) -0.0055(12)
C15_2 0.0140(14) 0.0147(14) 0.0172(16) -0.0002(12) 0.0015(12) -0.0017(11)
C16_2 0.0206(14) 0.0128(14) 0.0136(16) -0.0011(12) 0.0033(12) -0.0014(11)
C17_2 0.0178(14) 0.0135(14) 0.0161(15) 0.0013(12) 0.0013(11) -0.0008(11)
C18_2 0.0209(14) 0.0121(14) 0.0140(15) -0.0011(12) 0.0041(11) -0.0017(12)
C19_2 0.0219(15) 0.0149(14) 0.0189(17) 0.0008(12) 0.0043(12) -0.0048(12)
C20_2 0.0211(14) 0.0151(14) 0.0126(16) -0.0016(12) 0.0023(11) -0.0014(12)
C21_2 0.0234(15) 0.0177(14) 0.0152(16) -0.0019(12) 0.0048(12) -0.0033(12)
C22_2 0.0238(15) 0.0207(15) 0.0154(15) 0.0004(12) 0.0002(12) -0.0026(12)
C23_2 0.0197(14) 0.0207(16) 0.0169(17) -0.0006(13) 0.0036(12) -0.0003(12)
C24_2 0.0184(14) 0.0179(15) 0.0182(17) 0.0001(13) 0.0044(12) -0.0018(12)
C28_2 0.0199(14) 0.0188(14) 0.0192(15) 0.0036(11) 0.0060(11) -0.0002(11)
C30_2 0.0347(18) 0.0354(19) 0.054(2) -0.0207(17) 0.0207(17) -0.0169(16)
C32_2 0.0321(16) 0.0227(16) 0.0146(16) -0.0011(12) 0.0026(13) 0.0065(13)

loop_
_geom_angle_atom_site_label_1
_geom_angle_atom_site_label_2
_geom_angle_atom_site_label_3
_geom_angle
_geom_angle_publ_flag
N3_1 O2_1 C1_1 109.8(2) yes
C7_1 O8_1 C9_1 114.2(2) yes
C28_1 O29_1 C30_1 114.6(2) yes
C13_1 O31_1 C32_1 120.5(2) yes
C17_1 O25_1 H25_1 109.00 no
C10_1 O33_1 H33_1 110.00 no
N3_2 O2_2 C1_2 108.8(2) yes
C7_2 O8_2 C9_2 114.9(2) yes
C28_2 O29_2 C30_2 115.4(2) yes
C13_2 O31_2 C32_2 120.5(2) yes
C17_2 O25_2 H25_2 109.00 no
C10_2 O33_2 H33_2 109.00 no
O2_1 N3_1 C20_1 104.7(2) yes
C4_1 N3_1 C20_1 113.4(2) yes
O2_1 N3_1 C4_1 112.7(2) yes
O2_2 N3_2 C4_2 111.6(2) yes
O2_2 N3_2 C20_2 105.0(2) yes
C4_2 N3_2 C20_2 111.7(2) yes
O34_1 C1_1 C21_1 133.4(3) yes
O2_1 C1_1 O34_1 120.7(3) yes
O2_1 C1_1 C21_1 105.9(2) yes
N3_1 C4_1 C5_1 107.6(2) yes
C6_1 C5_1 C18_1 121.9(3) no
C4_1 C5_1 C6_1 118.2(3) no
C4_1 C5_1 C18_1 119.8(3) no
C5_1 C6_1 C7_1 119.1(3) no
C6_1 C7_1 C16_1 121.8(3) no
O8_1 C7_1 C6_1 117.0(3) yes
O8_1 C7_1 C16_1 121.2(3) yes
O8_1 C9_1 C14_1 111.0(2) yes
O8_1 C9_1 C28_1 105.5(2) yes
C10_1 C9_1 C14_1 114.1(2) no
O8_1 C9_1 C10_1 104.1(2) yes
C10_1 C9_1 C28_1 108.4(2) no
C14_1 C9_1 C28_1 113.1(2) no
O33_1 C10_1 C11_1 107.9(2) yes
O33_1 C10_1 C9_1 110.6(2) yes
C9_1 C10_1 C11_1 110.2(2) no
C10_1 C11_1 C12_1 111.5(2) no
C11_1 C12_1 C13_1 113.2(2) no
C12_1 C13_1 C14_1 123.5(3) no
O31_1 C13_1 C12_1 118.8(2) yes
O31_1 C13_1 C14_1 117.7(2) yes
C13_1 C14_1 C15_1 124.7(3) no
C9_1 C14_1 C13_1 120.9(3) no
C9_1 C14_1 C15_1 114.4(2) no
O26_1 C15_1 C16_1 120.0(3) yes
C14_1 C15_1 C16_1 115.6(2) no
O26_1 C15_1 C14_1 124.3(3) yes
C7_1 C16_1 C17_1 118.6(3) no
C15_1 C16_1 C17_1 120.6(3) no
C7_1 C16_1 C15_1 120.4(3) no
C16_1 C17_1 C18_1 120.9(2) no
O25_1 C17_1 C16_1 120.1(2) yes
O25_1 C17_1 C18_1 119.0(3) yes
C5_1 C18_1 C17_1 117.7(3) no
C17_1 C18_1 C19_1 123.8(3) no
C5_1 C18_1 C19_1 118.5(3) no
C18_1 C19_1 C24_1 130.5(3) no
C18_1 C19_1 C20_1 115.0(3) no
C20_1 C19_1 C24_1 114.4(3) no
N3_1 C20_1 C19_1 123.2(3) yes
N3_1 C20_1 C21_1 111.8(3) yes
C19_1 C20_1 C21_1 124.9(3) no
C1_1 C21_1 C22_1 134.0(3) no
C20_1 C21_1 C22_1 119.4(3) no
C1_1 C21_1 C20_1 106.5(2) no
C21_1 C22_1 C23_1 117.6(3) no
C22_1 C23_1 C24_1 121.8(3) no
C19_1 C24_1 C23_1 121.5(3) no
O29_1 C28_1 C9_1 112.2(2) yes
O27_1 C28_1 C9_1 124.1(2) yes
O27_1 C28_1 O29_1 123.8(2) yes
N3_1 C4_1 H4B_1 110.00 no
C5_1 C4_1 H4A_1 110.00 no
H4A_1 C4_1 H4B_1 108.00 no
N3_1 C4_1 H4A_1 110.00 no
C5_1 C4_1 H4B_1 110.00 no
C5_1 C6_1 H6_1 120.00 no
C7_1 C6_1 H6_1 121.00 no
O33_1 C10_1 H10_1 109.00 no
C11_1 C10_1 H10_1 109.00 no
C9_1 C10_1 H10_1 109.00 no
H11A_1 C11_1 H11B_1 108.00 no
C10_1 C11_1 H11B_1 109.00 no
C12_1 C11_1 H11A_1 109.00 no
C12_1 C11_1 H11B_1 109.00 no
C10_1 C11_1 H11A_1 109.00 no
C13_1 C12_1 H12A_1 109.00 no
C13_1 C12_1 H12B_1 109.00 no
C11_1 C12_1 H12B_1 109.00 no
H12A_1 C12_1 H12B_1 108.00 no
C11_1 C12_1 H12A_1 109.00 no
C23_1 C22_1 H22_1 121.00 no
C21_1 C22_1 H22_1 121.00 no
C24_1 C23_1 H23_1 119.00 no
C22_1 C23_1 H23_1 119.00 no
C19_1 C24_1 H24_1 119.00 no
C23_1 C24_1 H24_1 119.00 no
O29_1 C30_1 H30B_1 109.00 no
O29_1 C30_1 H30C_1 109.00 no
H30A_1 C30_1 H30C_1 109.00 no
H30B_1 C30_1 H30C_1 109.00 no
O29_1 C30_1 H30A_1 109.00 no
H30A_1 C30_1 H30B_1 110.00 no
O31_1 C32_1 H32A_1 109.00 no
O31_1 C32_1 H32B_1 109.00 no
H32A_1 C32_1 H32B_1 110.00 no
H32A_1 C32_1 H32C_1 110.00 no
O31_1 C32_1 H32C_1 109.00 no
H32B_1 C32_1 H32C_1 109.00 no
O2_2 C1_2 C21_2 106.7(2) yes
O2_2 C1_2 O34_2 119.7(3) yes
O34_2 C1_2 C21_2 133.6(3) yes
N3_2 C4_2 C5_2 106.8(2) yes
C4_2 C5_2 C18_2 120.1(3) no
C4_2 C5_2 C6_2 118.4(3) no
C6_2 C5_2 C18_2 121.5(3) no
C5_2 C6_2 C7_2 119.5(3) no
O8_2 C7_2 C6_2 118.6(3) yes
C6_2 C7_2 C16_2 121.7(3) no
O8_2 C7_2 C16_2 119.6(3) yes
O8_2 C9_2 C14_2 111.6(2) yes
O8_2 C9_2 C28_2 105.9(2) yes
C10_2 C9_2 C28_2 112.1(2) no
C14_2 C9_2 C28_2 113.0(2) no
C10_2 C9_2 C14_2 110.3(2) no
O8_2 C9_2 C10_2 103.5(2) yes
C9_2 C10_2 C11_2 110.5(2) no
O33_2 C10_2 C9_2 112.9(2) yes
O33_2 C10_2 C11_2 109.8(2) yes
C10_2 C11_2 C12_2 109.7(2) no
C11_2 C12_2 C13_2 114.5(2) no
O31_2 C13_2 C14_2 118.5(3) yes
O31_2 C13_2 C12_2 117.7(2) yes
C12_2 C13_2 C14_2 123.8(3) no
C13_2 C14_2 C15_2 124.4(3) no
C9_2 C14_2 C13_2 119.9(3) no
C9_2 C14_2 C15_2 115.7(2) no
O26_2 C15_2 C16_2 119.7(3) yes
O26_2 C15_2 C14_2 124.0(3) yes
C14_2 C15_2 C16_2 116.3(3) no
C7_2 C16_2 C17_2 118.2(3) no
C7_2 C16_2 C15_2 120.7(3) no
C15_2 C16_2 C17_2 120.9(3) no
O25_2 C17_2 C18_2 119.2(3) yes
C16_2 C17_2 C18_2 120.5(2) no
O25_2 C17_2 C16_2 120.3(2) yes
C17_2 C18_2 C19_2 123.8(3) no
C5_2 C18_2 C17_2 118.5(3) no
C5_2 C18_2 C19_2 117.8(3) no
C20_2 C19_2 C24_2 113.9(3) no
C18_2 C19_2 C24_2 131.0(3) no
C18_2 C19_2 C20_2 115.0(3) no
N3_2 C20_2 C21_2 111.5(3) yes
N3_2 C20_2 C19_2 123.3(3) yes
C19_2 C20_2 C21_2 125.2(3) no
C1_2 C21_2 C22_2 133.7(3) no
C1_2 C21_2 C20_2 106.5(3) no
C20_2 C21_2 C22_2 119.6(3) no
C21_2 C22_2 C23_2 116.8(3) no
C22_2 C23_2 C24_2 121.7(3) no
C19_2 C24_2 C23_2 122.6(3) no
O29_2 C28_2 C9_2 112.5(2) yes
O27_2 C28_2 O29_2 123.8(3) yes
O27_2 C28_2 C9_2 123.7(3) yes
N3_2 C4_2 H4A_2 110.00 no
N3_2 C4_2 H4B_2 110.00 no
C5_2 C4_2 H4A_2 110.00 no
C5_2 C4_2 H4B_2 110.00 no
H4A_2 C4_2 H4B_2 109.00 no
C5_2 C6_2 H6_2 120.00 no
C7_2 C6_2 H6_2 120.00 no
O33_2 C10_2 H10_2 108.00 no
C9_2 C10_2 H10_2 108.00 no
C11_2 C10_2 H10_2 108.00 no
C10_2 C11_2 H11A_2 110.00 no
C10_2 C11_2 H11B_2 110.00 no
C12_2 C11_2 H11A_2 110.00 no
C12_2 C11_2 H11B_2 110.00 no
H11A_2 C11_2 H11B_2 108.00 no
C11_2 C12_2 H12A_2 109.00 no
C11_2 C12_2 H12B_2 109.00 no
C13_2 C12_2 H12A_2 109.00 no
C13_2 C12_2 H12B_2 109.00 no
H12A_2 C12_2 H12B_2 108.00 no
C21_2 C22_2 H22_2 122.00 no
C23_2 C22_2 H22_2 122.00 no
C22_2 C23_2 H23_2 119.00 no
C24_2 C23_2 H23_2 119.00 no
C19_2 C24_2 H24_2 119.00 no
C23_2 C24_2 H24_2 119.00 no
O29_2 C30_2 H30A_2 110.00 no
O29_2 C30_2 H30B_2 110.00 no
O29_2 C30_2 H30C_2 109.00 no
H30A_2 C30_2 H30B_2 109.00 no
H30A_2 C30_2 H30C_2 109.00 no
H30B_2 C30_2 H30C_2 109.00 no
O31_2 C32_2 H32A_2 109.00 no
O31_2 C32_2 H32B_2 109.00 no
O31_2 C32_2 H32C_2 109.00 no
H32A_2 C32_2 H32B_2 110.00 no
H32A_2 C32_2 H32C_2 110.00 no
H32B_2 C32_2 H32C_2 109.00 no

loop_
_geom_bond_atom_site_label_1
_geom_bond_atom_site_label_2
_geom_bond_distance
_geom_bond_publ_flag
O2_1 N3_1 1.444(3) yes
O2_1 C1_1 1.393(4) yes
O8_1 C7_1 1.366(3) yes
O8_1 C9_1 1.447(3) yes
O25_1 C17_1 1.344(3) yes
O26_1 C15_1 1.245(3) yes
O27_1 C28_1 1.200(3) yes
O29_1 C28_1 1.334(3) yes
O29_1 C30_1 1.457(4) yes
O31_1 C13_1 1.339(3) yes
O31_1 C32_1 1.460(3) yes
O33_1 C10_1 1.416(4) yes
O34_1 C1_1 1.203(4) yes
O25_1 H25_1 0.8400 no
O33_1 H33_1 0.8400 no
O2_2 C1_2 1.399(4) yes
O2_2 N3_2 1.452(3) yes
O8_2 C9_2 1.434(3) yes
O8_2 C7_2 1.372(4) yes
O25_2 C17_2 1.340(3) yes
O26_2 C15_2 1.250(3) yes
O27_2 C28_2 1.211(4) yes
O29_2 C28_2 1.331(4) yes
O29_2 C30_2 1.457(4) yes
O31_2 C32_2 1.453(3) yes
O31_2 C13_2 1.334(4) yes
O33_2 C10_2 1.416(4) yes
O34_2 C1_2 1.197(4) yes
O25_2 H25_2 0.8400 no
O33_2 H33_2 0.8400 no
N3_1 C20_1 1.380(4) yes
N3_1 C4_1 1.461(4) yes
N3_2 C4_2 1.466(4) yes
N3_2 C20_2 1.389(4) yes
C1_1 C21_1 1.461(4) no
C4_1 C5_1 1.522(4) no
C5_1 C6_1 1.389(4) no
C5_1 C18_1 1.410(4) no
C6_1 C7_1 1.385(4) no
C7_1 C16_1 1.394(4) no
C9_1 C28_1 1.540(4) no
C9_1 C14_1 1.509(4) no
C9_1 C10_1 1.539(4) no
C10_1 C11_1 1.512(4) no
C11_1 C12_1 1.521(4) no
C12_1 C13_1 1.493(4) no
C13_1 C14_1 1.362(4) no
C14_1 C15_1 1.462(4) no
C15_1 C16_1 1.474(4) no
C16_1 C17_1 1.414(4) no
C17_1 C18_1 1.412(4) no
C18_1 C19_1 1.482(4) no
C19_1 C20_1 1.394(4) no
C19_1 C24_1 1.392(4) no
C20_1 C21_1 1.382(4) no
C21_1 C22_1 1.386(4) no
C22_1 C23_1 1.383(4) no
C23_1 C24_1 1.410(4) no
C4_1 H4B_1 0.9900 no
C4_1 H4A_1 0.9900 no
C6_1 H6_1 0.9500 no
C10_1 H10_1 1.0000 no
C11_1 H11B_1 0.9900 no
C11_1 H11A_1 0.9900 no
C12_1 H12B_1 0.9900 no
C12_1 H12A_1 0.9900 no
C22_1 H22_1 0.9500 no
C23_1 H23_1 0.9500 no
C24_1 H24_1 0.9500 no
C30_1 H30C_1 0.9800 no
C30_1 H30B_1 0.9800 no
C30_1 H30A_1 0.9800 no
C32_1 H32B_1 0.9800 no
C32_1 H32A_1 0.9800 no
C32_1 H32C_1 0.9800 no
C1_2 C21_2 1.460(4) no
C4_2 C5_2 1.521(4) no
C5_2 C18_2 1.403(4) no
C5_2 C6_2 1.382(4) no
C6_2 C7_2 1.376(4) no
C7_2 C16_2 1.398(4) no
C9_2 C28_2 1.542(4) no
C9_2 C10_2 1.536(4) no
C9_2 C14_2 1.520(4) no
C10_2 C11_2 1.504(4) no
C11_2 C12_2 1.524(4) no
C12_2 C13_2 1.506(4) no
C13_2 C14_2 1.370(4) no
C14_2 C15_2 1.449(4) no
C15_2 C16_2 1.477(4) no
C16_2 C17_2 1.418(4) no
C17_2 C18_2 1.402(4) no
C18_2 C19_2 1.484(4) no
C19_2 C24_2 1.381(4) no
C19_2 C20_2 1.387(4) no
C20_2 C21_2 1.386(4) no
C21_2 C22_2 1.391(4) no
C22_2 C23_2 1.387(4) no
C23_2 C24_2 1.403(4) no
C4_2 H4A_2 0.9900 no
C4_2 H4B_2 0.9900 no
C6_2 H6_2 0.9500 no
C10_2 H10_2 1.0000 no
C11_2 H11A_2 0.9900 no
C11_2 H11B_2 0.9900 no
C12_2 H12A_2 0.9900 no
C12_2 H12B_2 0.9900 no
C22_2 H22_2 0.9500 no
C23_2 H23_2 0.9500 no
C24_2 H24_2 0.9500 no
C30_2 H30A_2 0.9800 no
C30_2 H30B_2 0.9800 no
C30_2 H30C_2 0.9800 no
C32_2 H32A_2 0.9800 no
C32_2 H32B_2 0.9800 no
C32_2 H32C_2 0.9800 no
